data_7245447
loop_
_publ_author_name
'Xie, Wei'
'Yuan, Yuan'
'Jiang, Wei'
'Zhang, Shu-Ran'
'Xu, Guangjuan'
'Xu, Yanhong'
'Su, Zhong-Min'

_publ_section_title
;
 Heterogeneous activation of peroxymonosulfate by stable Co-MOF for
 efficient degradation of organic dye pollutant
;
_journal_name_full CrystEngComm
_journal_paper_doi 10.1039/D2CE00932C
_journal_year 2022
_chemical_formula_sum 'C18 H12 Co N2 O5'
_chemical_formula_weight 395.23
_space_group_crystal_system monoclinic
_space_group_IT_number 14
_space_group_name_Hall '-P 2ybc'
_space_group_name_H-M_alt 'P 1 21/c 1'
_atom_sites_solution_hydrogens geom
_audit_creation_method SHELXL-2018/3
_audit_update_record
;
2022-06-02 deposited with the CCDC.	2022-09-05 downloaded from the CCDC.
;
_cell_angle_alpha 90
_cell_angle_beta 106.260(5)
_cell_angle_gamma 90
_cell_formula_units_Z 4
_cell_length_a 13.584(2)
_cell_length_b 9.6137(12)
_cell_length_c 15.958(2)
_cell_measurement_reflns_used 6785
_cell_measurement_temperature 293(2)
_cell_measurement_theta_max 26.36
_cell_measurement_theta_min 2.66
_cell_volume 2000.6(5)
_computing_structure_refinement 'SHELXL-2018/3 (Sheldrick, 2018)'
_computing_structure_solution 'SHELXT 2014/4 (Sheldrick, 2014)'
_diffrn_ambient_temperature 293(2)
_diffrn_measured_fraction_theta_full 0.997
_diffrn_measured_fraction_theta_max 0.997
_diffrn_measurement_device_type 'Bruker APEX-II CCD'
_diffrn_measurement_method '\f and \w scans'
_diffrn_radiation_type MoK\a
_diffrn_radiation_wavelength 0.71073
_diffrn_reflns_av_R_equivalents 0.0902
_diffrn_reflns_av_unetI/netI 0.0665
_diffrn_reflns_Laue_measured_fraction_full 0.997
_diffrn_reflns_Laue_measured_fraction_max 0.997
_diffrn_reflns_limit_h_max 16
_diffrn_reflns_limit_h_min -16
_diffrn_reflns_limit_k_max 9
_diffrn_reflns_limit_k_min -11
_diffrn_reflns_limit_l_max 18
_diffrn_reflns_limit_l_min -18
_diffrn_reflns_number 19654
_diffrn_reflns_point_group_measured_fraction_full 0.997
_diffrn_reflns_point_group_measured_fraction_max 0.997
_diffrn_reflns_theta_full 24.999
_diffrn_reflns_theta_max 24.999
_diffrn_reflns_theta_min 2.632
_exptl_absorpt_coefficient_mu 0.885
_exptl_crystal_colour reddish-brown
_exptl_crystal_density_diffrn 1.312
_exptl_crystal_description block
_exptl_crystal_F_000 804
_exptl_crystal_size_max 0.13
_exptl_crystal_size_mid 0.08
_exptl_crystal_size_min 0.04
_refine_diff_density_max 1.329
_refine_diff_density_min -0.622
_refine_diff_density_rms 0.092
_refine_ls_extinction_coef 0.0045(15)
_refine_ls_extinction_expression Fc^*^=kFc[1+0.001xFc^2^\l^3^/sin(2\q)]^-1/4^
_refine_ls_extinction_method 'SHELXL-2018/3 (Sheldrick 2018)'
_refine_ls_goodness_of_fit_ref 1.054
_refine_ls_hydrogen_treatment constr
_refine_ls_matrix_type full
_refine_ls_number_parameters 236
_refine_ls_number_reflns 3527
_refine_ls_number_restraints 0
_refine_ls_restrained_S_all 1.054
_refine_ls_R_factor_all 0.0650
_refine_ls_R_factor_gt 0.0513
_refine_ls_shift/su_max 0.000
_refine_ls_shift/su_mean 0.000
_refine_ls_structure_factor_coef Fsqd
_refine_ls_weighting_details 'w=1/[\s^2^(Fo^2^)+(0.0944P)^2^+0.5241P] where P=(Fo^2^+2Fc^2^)/3'
_refine_ls_weighting_scheme calc
_refine_ls_wR_factor_gt 0.1422
_refine_ls_wR_factor_ref 0.1526
_reflns_Friedel_coverage 0.000
_reflns_number_gt 2794
_reflns_number_total 3527
_reflns_threshold_expression 'I > 2\s(I)'
_cod_data_source_file d2ce00932c2.cif
_cod_data_source_block shelx
_cod_original_sg_symbol_H-M 'P 21/c'
_cod_database_code 7245447
_shelx_shelxl_version_number 2018/3
_shelx_space_group_comment
;
The symmetry employed for this shelxl refinement is uniquely defined
by the following loop, which should always be used as a source of
symmetry information in preference to the above space-group names.
They are only intended as comments.
;

loop_
_space_group_symop_operation_xyz
'x, y, z'
'-x, y+1/2, -z+1/2'
'-x, -y, -z'
'x, -y-1/2, z-1/2'

loop_
_atom_site_label
_atom_site_type_symbol
_atom_site_fract_x
_atom_site_fract_y
_atom_site_fract_z
_atom_site_U_iso_or_equiv
_atom_site_adp_type
_atom_site_occupancy
_atom_site_site_symmetry_order
_atom_site_calc_flag
_atom_site_refinement_flags_posn
_atom_site_refinement_flags_adp
_atom_site_refinement_flags_occupancy
_atom_site_disorder_assembly
_atom_site_disorder_group
Co1 Co 0.03336(3) 0.82237(4) 0.32053(3) 0.0231(2) Uani 1 1 d . . . . .
O2 O 0.02793(18) 0.3983(2) 0.30723(14) 0.0305(6) Uani 1 1 d . . . . .
O1 O 0.01822(19) 0.6231(2) 0.27172(14) 0.0317(6) Uani 1 1 d . . . . .
O5 O 0.05138(17) 1.0149(2) 0.38936(14) 0.0295(5) Uani 1 1 d . . . . .
O3 O 0.18400(19) 0.8324(3) 0.30995(17) 0.0370(6) Uani 1 1 d . . . . .
N2 N 0.8754(2) 0.8182(3) 0.32609(19) 0.0270(6) Uani 1 1 d . . . . .
N1 N 0.0854(2) 0.7005(3) 0.43692(18) 0.0283(7) Uani 1 1 d . . . . .
O4 O 0.2441(2) 1.0036(3) 0.40529(19) 0.0580(9) Uani 1 1 d . . . . .
C1 C 0.0407(2) 0.5235(4) 0.3257(2) 0.0246(7) Uani 1 1 d . . . . .
C2 C 0.0848(3) 0.5635(3) 0.4202(2) 0.0263(7) Uani 1 1 d . . . . .
C17 C 0.8511(3) 0.8649(4) 0.3968(2) 0.0308(8) Uani 1 1 d . . . . .
H17 H 0.903982 0.892736 0.444658 0.037 Uiso 1 1 calc R U . . .
C14 C 0.6707(3) 0.8350(4) 0.3326(2) 0.0351(9) Uani 1 1 d . . . . .
C6 C 0.1186(3) 0.7419(4) 0.5200(2) 0.0374(9) Uani 1 1 d . . . . .
H6 H 0.118362 0.836442 0.532184 0.045 Uiso 1 1 calc R U . . .
C18 C 0.7520(3) 0.8740(4) 0.4024(2) 0.0351(8) Uani 1 1 d . . . . .
H18 H 0.739721 0.906604 0.453423 0.042 Uiso 1 1 calc R U . . .
C11 C 0.5638(3) 0.8513(4) 0.3357(2) 0.0386(9) Uani 1 1 d . . . . .
C7 C 0.2548(3) 0.9088(4) 0.3538(2) 0.0373(9) Uani 1 1 d . . . . .
C13 C 0.4386(3) 0.9795(4) 0.3862(3) 0.0410(9) Uani 1 1 d . . . . .
H13 H 0.423163 1.054551 0.417134 0.049 Uiso 1 1 calc R U . . .
C16 C 0.7973(3) 0.7762(4) 0.2595(2) 0.0372(9) Uani 1 1 d . . . . .
H16 H 0.812052 0.741492 0.209925 0.045 Uiso 1 1 calc R U . . .
C8 C 0.3617(3) 0.8872(4) 0.3453(2) 0.0354(9) Uani 1 1 d . . . . .
C12 C 0.5378(3) 0.9614(4) 0.3817(3) 0.0429(10) Uani 1 1 d . . . . .
H12 H 0.588237 1.024159 0.410058 0.052 Uiso 1 1 calc R U . . .
C3 C 0.1200(3) 0.4650(4) 0.4844(2) 0.0387(9) Uani 1 1 d . . . . .
H3 H 0.120256 0.370980 0.470790 0.046 Uiso 1 1 calc R U . . .
C15 C 0.6972(3) 0.7815(5) 0.2602(2) 0.0411(9) Uani 1 1 d . . . . .
H15 H 0.646093 0.749455 0.212201 0.049 Uiso 1 1 calc R U . . .
C5 C 0.1530(3) 0.6511(4) 0.5881(2) 0.0449(10) Uani 1 1 d . . . . .
H5 H 0.174571 0.683462 0.645243 0.054 Uiso 1 1 calc R U . . .
C4 C 0.1551(3) 0.5110(4) 0.5705(2) 0.0470(10) Uani 1 1 d . . . . .
H4 H 0.179649 0.447699 0.615582 0.056 Uiso 1 1 calc R U . . .
C9 C 0.3867(3) 0.7766(5) 0.2990(3) 0.0509(11) Uani 1 1 d . . . . .
H9 H 0.336107 0.713745 0.271043 0.061 Uiso 1 1 calc R U . . .
C10 C 0.4857(3) 0.7588(5) 0.2941(3) 0.0535(12) Uani 1 1 d . . . . .
H10 H 0.500840 0.684271 0.262732 0.064 Uiso 1 1 calc R U . . .

loop_
_atom_site_aniso_label
_atom_site_aniso_U_11
_atom_site_aniso_U_22
_atom_site_aniso_U_33
_atom_site_aniso_U_23
_atom_site_aniso_U_13
_atom_site_aniso_U_12
Co1 0.0251(3) 0.0251(3) 0.0181(3) -0.00109(16) 0.0045(2) 0.00064(18)
O2 0.0429(15) 0.0243(13) 0.0232(12) -0.0022(9) 0.0076(11) 0.0011(10)
O1 0.0441(15) 0.0271(12) 0.0197(12) -0.0013(10) 0.0020(11) 0.0033(11)
O5 0.0328(13) 0.0326(13) 0.0232(12) -0.0046(10) 0.0079(10) -0.0013(10)
O3 0.0271(14) 0.0521(16) 0.0317(14) -0.0114(11) 0.0083(12) -0.0059(12)
N2 0.0269(16) 0.0298(15) 0.0244(15) -0.0019(11) 0.0075(13) 0.0015(12)
N1 0.0311(17) 0.0314(15) 0.0207(14) -0.0024(11) 0.0045(12) -0.0002(12)
O4 0.0306(15) 0.088(2) 0.0540(18) -0.0370(17) 0.0099(13) -0.0056(15)
C1 0.0221(17) 0.0297(18) 0.0211(17) -0.0019(13) 0.0047(14) 0.0025(13)
C2 0.0275(18) 0.0307(17) 0.0195(16) -0.0006(13) 0.0047(14) 0.0002(14)
C17 0.0284(19) 0.0368(18) 0.0261(18) -0.0058(15) 0.0061(15) -0.0019(15)
C14 0.030(2) 0.046(2) 0.029(2) -0.0025(15) 0.0086(17) 0.0001(16)
C6 0.049(2) 0.038(2) 0.0236(18) -0.0076(15) 0.0072(17) -0.0046(18)
C18 0.033(2) 0.049(2) 0.0237(18) -0.0085(16) 0.0080(15) -0.0006(17)
C11 0.030(2) 0.057(2) 0.0276(19) -0.0049(17) 0.0062(16) -0.0014(18)
C7 0.032(2) 0.057(2) 0.0226(18) -0.0009(17) 0.0076(16) 0.0021(18)
C13 0.032(2) 0.046(2) 0.046(2) -0.0064(18) 0.0125(18) 0.0022(18)
C16 0.036(2) 0.054(2) 0.0236(18) -0.0088(17) 0.0110(16) -0.0014(18)
C8 0.0265(19) 0.054(2) 0.0237(18) -0.0021(16) 0.0039(15) 0.0005(17)
C12 0.030(2) 0.044(2) 0.053(3) -0.0108(19) 0.0095(18) -0.0072(17)
C3 0.050(2) 0.0366(19) 0.0253(19) 0.0054(15) 0.0029(17) 0.0032(18)
C15 0.029(2) 0.067(3) 0.0241(19) -0.0118(18) 0.0023(16) -0.0066(19)
C5 0.055(3) 0.058(2) 0.0161(18) -0.0027(17) -0.0002(18) -0.008(2)
C4 0.060(3) 0.049(2) 0.0251(19) 0.0101(17) 0.0011(18) -0.001(2)
C9 0.033(2) 0.070(3) 0.048(3) -0.025(2) 0.007(2) -0.009(2)
C10 0.032(2) 0.077(3) 0.052(3) -0.034(2) 0.013(2) -0.005(2)

loop_
_atom_type_symbol
_atom_type_description
_atom_type_scat_dispersion_real
_atom_type_scat_dispersion_imag
_atom_type_scat_source
C C 0.0033 0.0016 'International Tables Vol C Tables 4.2.6.8 and 6.1.1.4'
N N 0.0061 0.0033 'International Tables Vol C Tables 4.2.6.8 and 6.1.1.4'
O O 0.0106 0.0060 'International Tables Vol C Tables 4.2.6.8 and 6.1.1.4'
Co Co 0.3494 0.9721 'International Tables Vol C Tables 4.2.6.8 and 6.1.1.4'
H H 0.0000 0.0000 'International Tables Vol C Tables 4.2.6.8 and 6.1.1.4'

loop_
_geom_angle_atom_site_label_1
_geom_angle_atom_site_label_2
_geom_angle_atom_site_label_3
_geom_angle
_geom_angle_site_symmetry_1
_geom_angle_site_symmetry_3
_geom_angle_publ_flag
O1 Co1 O3 90.49(10) . . ?
O1 Co1 O2 89.19(9) . 2 ?
O3 Co1 O2 92.07(10) . 2 ?
O1 Co1 O5 171.55(9) . . ?
O3 Co1 O5 91.58(9) . . ?
O2 Co1 O5 98.92(9) 2 . ?
O1 Co1 N1 78.03(10) . . ?
O3 Co1 N1 90.13(11) . . ?
O2 Co1 N1 167.05(10) 2 . ?
O5 Co1 N1 93.77(9) . . ?
O1 Co1 N2 90.19(10) . 1_455 ?
O3 Co1 N2 177.31(10) . 1_455 ?
O2 Co1 N2 85.33(10) 2 1_455 ?
O5 Co1 N2 88.11(9) . 1_455 ?
N1 Co1 N2 92.56(11) . 1_455 ?
C1 O2 Co1 123.9(2) . 2_545 ?
C1 O1 Co1 117.9(2) . . ?
C7 O3 Co1 126.4(2) . . ?
C16 N2 C17 116.3(3) . . ?
C16 N2 Co1 123.1(2) . 1_655 ?
C17 N2 Co1 120.5(2) . 1_655 ?
C6 N1 C2 118.1(3) . . ?
C6 N1 Co1 129.5(2) . . ?
C2 N1 Co1 112.5(2) . . ?
O2 C1 O1 125.6(3) . . ?
O2 C1 C2 118.4(3) . . ?
O1 C1 C2 116.1(3) . . ?
N1 C2 C3 123.0(3) . . ?
N1 C2 C1 115.3(3) . . ?
C3 C2 C1 121.7(3) . . ?
N2 C17 C18 123.6(3) . . ?
N2 C17 H17 118.2 . . ?
C18 C17 H17 118.2 . . ?
C18 C14 C15 115.6(3) . . ?
C18 C14 C11 121.1(3) . . ?
C15 C14 C11 123.3(3) . . ?
N1 C6 C5 122.9(4) . . ?
N1 C6 H6 118.6 . . ?
C5 C6 H6 118.6 . . ?
C17 C18 C14 120.3(3) . . ?
C17 C18 H18 119.8 . . ?
C14 C18 H18 119.8 . . ?
C12 C11 C10 117.6(4) . . ?
C12 C11 C14 119.8(4) . . ?
C10 C11 C14 122.6(4) . . ?
O3 C7 O4 125.0(3) . . ?
O3 C7 C8 118.4(3) . . ?
O4 C7 C8 116.6(3) . . ?
C12 C13 C8 120.8(4) . . ?
C12 C13 H13 119.6 . . ?
C8 C13 H13 119.6 . . ?
N2 C16 C15 123.6(3) . . ?
N2 C16 H16 118.2 . . ?
C15 C16 H16 118.2 . . ?
C13 C8 C9 118.4(3) . . ?
C13 C8 C7 119.1(3) . . ?
C9 C8 C7 122.5(3) . . ?
C13 C12 C11 121.3(4) . . ?
C13 C12 H12 119.3 . . ?
C11 C12 H12 119.3 . . ?
C2 C3 C4 117.8(4) . . ?
C2 C3 H3 121.1 . . ?
C4 C3 H3 121.1 . . ?
C16 C15 C14 120.5(3) . . ?
C16 C15 H15 119.8 . . ?
C14 C15 H15 119.8 . . ?
C6 C5 C4 118.9(4) . . ?
C6 C5 H5 120.6 . . ?
C4 C5 H5 120.6 . . ?
C5 C4 C3 119.4(4) . . ?
C5 C4 H4 120.3 . . ?
C3 C4 H4 120.3 . . ?
C10 C9 C8 120.8(4) . . ?
C10 C9 H9 119.6 . . ?
C8 C9 H9 119.6 . . ?
C9 C10 C11 121.1(4) . . ?
C9 C10 H10 119.5 . . ?
C11 C10 H10 119.5 . . ?

loop_
_geom_bond_atom_site_label_1
_geom_bond_atom_site_label_2
_geom_bond_distance
_geom_bond_site_symmetry_2
_geom_bond_publ_flag
Co1 O1 2.056(2) . ?
Co1 O3 2.102(3) . ?
Co1 O2 2.105(2) 2 ?
Co1 O5 2.131(2) . ?
Co1 N1 2.142(3) . ?
Co1 N2 2.173(3) 1_455 ?
O2 C1 1.239(4) . ?
O1 C1 1.267(4) . ?
O3 C7 1.256(4) . ?
N2 C16 1.337(5) . ?
N2 C17 1.338(4) . ?
N1 C6 1.336(4) . ?
N1 C2 1.343(4) . ?
O4 C7 1.263(4) . ?
C1 C2 1.509(4) . ?
C2 C3 1.379(5) . ?
C17 C18 1.376(5) . ?
C17 H17 0.9300 . ?
C14 C18 1.383(5) . ?
C14 C15 1.401(5) . ?
C14 C11 1.475(5) . ?
C6 C5 1.369(5) . ?
C6 H6 0.9300 . ?
C18 H18 0.9300 . ?
C11 C12 1.390(5) . ?
C11 C10 1.400(6) . ?
C7 C8 1.509(5) . ?
C13 C12 1.380(5) . ?
C13 C8 1.387(5) . ?
C13 H13 0.9300 . ?
C16 C15 1.365(5) . ?
C16 H16 0.9300 . ?
C8 C9 1.390(6) . ?
C12 H12 0.9300 . ?
C3 C4 1.393(5) . ?
C3 H3 0.9300 . ?
C15 H15 0.9300 . ?
C5 C4 1.378(6) . ?
C5 H5 0.9300 . ?
C4 H4 0.9300 . ?
C9 C10 1.379(6) . ?
C9 H9 0.9300 . ?
C10 H10 0.9300 . ?

loop_
_geom_torsion_atom_site_label_1
_geom_torsion_atom_site_label_2
_geom_torsion_atom_site_label_3
_geom_torsion_atom_site_label_4
_geom_torsion
_geom_torsion_site_symmetry_1
_geom_torsion_site_symmetry_2
_geom_torsion_site_symmetry_3
_geom_torsion_site_symmetry_4
_geom_torsion_publ_flag
Co1 O2 C1 O1 0.8(4) 2_545 . . . ?
Co1 O2 C1 C2 179.63(19) 2_545 . . . ?
Co1 O1 C1 O2 173.9(2) . . . . ?
Co1 O1 C1 C2 -5.0(4) . . . . ?
C6 N1 C2 C3 -2.2(5) . . . . ?
Co1 N1 C2 C3 176.6(3) . . . . ?
C6 N1 C2 C1 176.6(3) . . . . ?
Co1 N1 C2 C1 -4.6(3) . . . . ?
O2 C1 C2 N1 -172.5(3) . . . . ?
O1 C1 C2 N1 6.5(4) . . . . ?
O2 C1 C2 C3 6.3(5) . . . . ?
O1 C1 C2 C3 -174.7(3) . . . . ?
C16 N2 C17 C18 -1.5(5) . . . . ?
Co1 N2 C17 C18 175.5(3) 1_655 . . . ?
C2 N1 C6 C5 0.9(6) . . . . ?
Co1 N1 C6 C5 -177.8(3) . . . . ?
N2 C17 C18 C14 -0.5(6) . . . . ?
C15 C14 C18 C17 2.7(6) . . . . ?
C11 C14 C18 C17 -176.6(4) . . . . ?
C18 C14 C11 C12 32.7(6) . . . . ?
C15 C14 C11 C12 -146.5(4) . . . . ?
C18 C14 C11 C10 -146.8(4) . . . . ?
C15 C14 C11 C10 33.9(6) . . . . ?
Co1 O3 C7 O4 -8.1(6) . . . . ?
Co1 O3 C7 C8 171.8(2) . . . . ?
C17 N2 C16 C15 1.3(6) . . . . ?
Co1 N2 C16 C15 -175.7(3) 1_655 . . . ?
C12 C13 C8 C9 -0.5(6) . . . . ?
C12 C13 C8 C7 178.5(3) . . . . ?
O3 C7 C8 C13 173.5(4) . . . . ?
O4 C7 C8 C13 -6.5(5) . . . . ?
O3 C7 C8 C9 -7.6(6) . . . . ?
O4 C7 C8 C9 172.3(4) . . . . ?
C8 C13 C12 C11 0.5(6) . . . . ?
C10 C11 C12 C13 -0.2(6) . . . . ?
C14 C11 C12 C13 -179.7(4) . . . . ?
N1 C2 C3 C4 1.6(6) . . . . ?
C1 C2 C3 C4 -177.1(3) . . . . ?
N2 C16 C15 C14 1.0(6) . . . . ?
C18 C14 C15 C16 -2.9(6) . . . . ?
C11 C14 C15 C16 176.3(4) . . . . ?
N1 C6 C5 C4 1.0(6) . . . . ?
C6 C5 C4 C3 -1.5(7) . . . . ?
C2 C3 C4 C5 0.3(6) . . . . ?
C13 C8 C9 C10 0.1(7) . . . . ?
C7 C8 C9 C10 -178.8(4) . . . . ?
C8 C9 C10 C11 0.2(7) . . . . ?
C12 C11 C10 C9 -0.1(7) . . . . ?
C14 C11 C10 C9 179.4(4) . . . . ?
